data_1505204
loop_
_publ_author_name
'Bis, Joanna A.'
'Vishweshwar, Peddy'
'Weyna, David'
'Zaworotko, Michael J.'

_publ_section_title
;
 Hierarchy of Supramolecular Synthons:&#x00A0; Persistent
 Hydroxyl&#x00B7;&#x00B7;&#x00B7;Pyridine Hydrogen Bonds in Cocrystals
 That Contain a Cyano Acceptor
;
_journal_issue 3
_journal_name_full 'Molecular Pharmaceutics'
_journal_page_first 401
_journal_paper_doi 10.1021/mp070012s
_journal_volume 4
_journal_year 2007
_chemical_formula_sum 'C30 H24 F4 N4 O4 S'
_chemical_formula_weight 612.59
_chemical_name_systematic
; 
 ? 
;
_space_group_IT_number 2
_symmetry_cell_setting triclinic
_symmetry_space_group_name_Hall '-P 1'
_symmetry_space_group_name_H-M 'P -1'
_atom_sites_solution_hydrogens geom
_atom_sites_solution_primary direct
_atom_sites_solution_secondary difmap
_audit_creation_method SHELXL-97
_cell_angle_alpha 87.521(7)
_cell_angle_beta 78.256(6)
_cell_angle_gamma 71.067(7)
_cell_formula_units_Z 2
_cell_length_a 8.274(3)
_cell_length_b 10.172(3)
_cell_length_c 18.601(7)
_cell_measurement_temperature 273(2)
_cell_volume 1449.4(9)
_computing_cell_refinement 'Bruker SMART'
_computing_data_collection 'Bruker SMART'
_computing_data_reduction 'Bruker SAINT'
_computing_molecular_graphics 'Bruker SHELXTL'
_computing_publication_material 'Bruker SHELXTL'
_computing_structure_refinement 'SHELXL-97 (Sheldrick, 1997)'
_computing_structure_solution 'SHELXS-97 (Sheldrick, 1990)'
_diffrn_ambient_temperature 273(2)
_diffrn_measured_fraction_theta_full 0.971
_diffrn_measured_fraction_theta_max 0.971
_diffrn_measurement_device_type 'CCD area detector'
_diffrn_measurement_method 'phi and omega scans'
_diffrn_radiation_monochromator graphite
_diffrn_radiation_source 'fine-focus sealed tube'
_diffrn_radiation_type MoK\a
_diffrn_radiation_wavelength 0.71073
_diffrn_reflns_av_R_equivalents 0.0187
_diffrn_reflns_av_sigmaI/netI 0.0583
_diffrn_reflns_limit_h_max 10
_diffrn_reflns_limit_h_min -10
_diffrn_reflns_limit_k_max 12
_diffrn_reflns_limit_k_min -8
_diffrn_reflns_limit_l_max 18
_diffrn_reflns_limit_l_min -23
_diffrn_reflns_number 8675
_diffrn_reflns_theta_full 26.73
_diffrn_reflns_theta_max 26.73
_diffrn_reflns_theta_min 1.12
_exptl_absorpt_coefficient_mu 0.180
_exptl_absorpt_correction_T_max 1.000
_exptl_absorpt_correction_T_min 0.561
_exptl_absorpt_correction_type SADABS
_exptl_crystal_density_diffrn 1.404
_exptl_crystal_density_meas 0
_exptl_crystal_density_method 'not measured'
_exptl_crystal_F_000 632
_refine_diff_density_max 0.258
_refine_diff_density_min -0.254
_refine_diff_density_rms 0.045
_refine_ls_extinction_method none
_refine_ls_goodness_of_fit_ref 1.028
_refine_ls_hydrogen_treatment mixed
_refine_ls_matrix_type full
_refine_ls_number_parameters 388
_refine_ls_number_reflns 5985
_refine_ls_number_restraints 0
_refine_ls_restrained_S_all 1.028
_refine_ls_R_factor_all 0.0940
_refine_ls_R_factor_gt 0.0554
_refine_ls_shift/su_max 0.000
_refine_ls_shift/su_mean 0.000
_refine_ls_structure_factor_coef Fsqd
_refine_ls_weighting_details 'calc w=1/[\s^2^(Fo^2^)+(0.0628P)^2^+0.2068P] where P=(Fo^2^+2Fc^2^)/3'
_refine_ls_weighting_scheme calc
_refine_ls_wR_factor_gt 0.1290
_refine_ls_wR_factor_ref 0.1498
_reflns_number_gt 3741
_reflns_number_total 5985
_reflns_threshold_expression >2sigma(I)
_cod_data_source_file mp070012ssi20070321_042635.cif
_cod_data_source_block jb508b
_cod_depositor_comments
;
The following automatic conversions were performed:

'_symmetry_cell_setting' value 'Triclinic' changed to 'triclinic'
according to /home/saulius/struct/CIF-dictionaries/cif_core.dic
dictionary named 'cif_core.dic' version 2.4.1 from 2010-06-29.

Automatic conversion script
Id: cif_fix_values 1715 2011-07-08 13:25:40Z adriana 
;
_cod_original_sg_symbol_H-M P-1
_cod_database_code 1505204

loop_
_symmetry_equiv_pos_as_xyz
'x, y, z'
'-x, -y, -z'

loop_
_atom_site_label
_atom_site_type_symbol
_atom_site_fract_x
_atom_site_fract_y
_atom_site_fract_z
_atom_site_U_iso_or_equiv
_atom_site_adp_type
_atom_site_occupancy
_atom_site_symmetry_multiplicity
_atom_site_calc_flag
_atom_site_refinement_flags
S1 S 0.88673(9) 0.77343(7) 0.18984(4) 0.0516(2) Uani 1 1 d .
F1 F 1.4854(3) 0.5071(2) 0.32473(14) 0.1170(8) Uani 1 1 d .
F2 F 0.2553(3) 0.5720(2) 0.54960(14) 0.1234(9) Uani 1 1 d .
F3 F 0.4565(3) 0.6620(3) 0.53663(11) 0.1171(9) Uani 1 1 d .
F4 F 0.2140(3) 0.7565(2) 0.60796(10) 0.1051(7) Uani 1 1 d .
O1 O 0.9512(3) 0.7763(2) 0.11226(10) 0.0746(6) Uani 1 1 d .
O2 O 0.7574(2) 0.7072(2) 0.21464(12) 0.0678(6) Uani 1 1 d .
O3 O 0.5403(2) 0.99547(18) 0.18277(9) 0.0484(4) Uani 1 1 d .
H3 H 0.5556 1.0658 0.1511 0.058 Uiso 1 1 d R
O4 O 0.6204(2) 0.8984(2) 0.35825(10) 0.0683(6) Uani 1 1 d .
N1 N 0.3712(2) 0.9453(2) 0.31387(10) 0.0435(5) Uani 1 1 d .
H1 H 0.3294 0.9862 0.2733 0.052 Uiso 1 1 d R
N2 N -0.1779(4) 0.7426(3) 0.58146(17) 0.0946(10) Uani 1 1 d .
C1 C 1.1923(6) 0.5481(3) 0.32364(19) 0.0818(10) Uani 1 1 d .
H1 H 1.1837 0.4928 0.3644 0.098 Uiso 1 1 calc R
C2 C 1.3471(5) 0.5689(3) 0.2931(2) 0.0713(9) Uani 1 1 d .
C3 C 1.3677(4) 0.6466(3) 0.23388(18) 0.0670(8) Uani 1 1 d .
H3 H 1.4749 0.6587 0.2150 0.080 Uiso 1 1 calc R
C4 C 1.2265(3) 0.7078(3) 0.20174(15) 0.0547(7) Uani 1 1 d .
H4 H 1.2380 0.7610 0.1602 0.066 Uiso 1 1 calc R
C5 C 1.0671(3) 0.6903(3) 0.23114(14) 0.0483(6) Uani 1 1 d .
C6 C 1.0484(4) 0.6118(3) 0.29207(17) 0.0656(8) Uani 1 1 d .
H6 H 0.9409 0.6013 0.3121 0.079 Uiso 1 1 calc R
C7 C 0.8105(3) 0.9470(3) 0.22574(15) 0.0504(6) Uani 1 1 d .
H7A H 0.8543 0.9479 0.2702 0.060 Uiso 1 1 calc R
H7B H 0.8588 1.0042 0.1904 0.060 Uiso 1 1 calc R
C8 C 0.6120(3) 1.0124(3) 0.24338(13) 0.0445(6) Uani 1 1 d .
C9 C 0.5648(4) 1.1658(3) 0.26406(16) 0.0571(7) Uani 1 1 d .
H9A H 0.6063 1.1770 0.3048 0.069 Uiso 1 1 d R
H9C H 0.6146 1.2115 0.2228 0.069 Uiso 1 1 d R
H9B H 0.4337 1.2133 0.2779 0.069 Uiso 1 1 d R
C10 C 0.5375(3) 0.9431(3) 0.31056(13) 0.0445(6) Uani 1 1 d .
C11 C 0.2664(3) 0.8993(2) 0.37080(12) 0.0420(6) Uani 1 1 d .
C12 C 0.3293(3) 0.8183(3) 0.42815(13) 0.0504(6) Uani 1 1 d .
H12 H 0.4469 0.7934 0.4300 0.061 Uiso 1 1 calc R
C13 C 0.2173(4) 0.7758(3) 0.48165(13) 0.0502(6) Uani 1 1 d .
C14 C 0.0395(4) 0.8117(3) 0.48003(14) 0.0503(6) Uani 1 1 d .
C15 C -0.0205(3) 0.8907(3) 0.42266(14) 0.0507(6) Uani 1 1 d .
H15 H -0.1376 0.9145 0.4202 0.061 Uiso 1 1 calc R
C16 C 0.0903(3) 0.9344(3) 0.36934(13) 0.0462(6) Uani 1 1 d .
H16 H 0.0469 0.9884 0.3316 0.055 Uiso 1 1 calc R
C17 C -0.0807(4) 0.7713(3) 0.53653(17) 0.0645(8) Uani 1 1 d .
C18 C 0.2874(5) 0.6913(4) 0.54343(17) 0.0749(9) Uani 1 1 d .
N21 N 1.1376(3) 0.1211(3) 0.20900(13) 0.0610(6) Uani 1 1 d .
N22 N 0.5061(3) 0.7820(3) -0.08561(13) 0.0618(6) Uani 1 1 d .
C21 C 1.1563(4) 0.0848(3) 0.13991(16) 0.0594(7) Uani 1 1 d .
H21 H 1.2351 -0.0019 0.1236 0.071 Uiso 1 1 calc R
C22 C 1.0679(4) 0.1654(3) 0.09045(15) 0.0551(7) Uani 1 1 d .
H22 H 1.0854 0.1321 0.0428 0.066 Uiso 1 1 calc R
C23 C 0.9532(3) 0.2957(3) 0.11137(14) 0.0492(6) Uani 1 1 d .
C24 C 0.9333(4) 0.3367(3) 0.18374(15) 0.0594(7) Uani 1 1 d .
H24 H 0.8577 0.4238 0.2012 0.071 Uiso 1 1 calc R
C25 C 1.0262(4) 0.2475(3) 0.22925(16) 0.0633(8) Uani 1 1 d .
H25 H 1.0103 0.2771 0.2775 0.076 Uiso 1 1 calc R
C26 C 0.8618(4) 0.3839(3) 0.05803(14) 0.0560(7) Uani 1 1 d .
H26 H 0.8760 0.3434 0.0123 0.067 Uiso 1 1 calc R
C27 C 0.7623(4) 0.5139(3) 0.06820(14) 0.0538(7) Uani 1 1 d .
H27 H 0.7456 0.5535 0.1144 0.065 Uiso 1 1 calc R
C28 C 0.6745(3) 0.6036(3) 0.01450(14) 0.0492(6) Uani 1 1 d .
C29 C 0.6906(4) 0.5610(3) -0.05703(15) 0.0617(8) Uani 1 1 d .
H29 H 0.7576 0.4707 -0.0729 0.074 Uiso 1 1 calc R
C30 C 0.6076(4) 0.6522(3) -0.10414(16) 0.0657(8) Uani 1 1 d .
H30 H 0.6229 0.6217 -0.1522 0.079 Uiso 1 1 calc R
C31 C 0.4899(4) 0.8211(3) -0.01731(16) 0.0654(8) Uani 1 1 d .
H31 H 0.4185 0.9110 -0.0026 0.078 Uiso 1 1 calc R
C32 C 0.5706(4) 0.7389(3) 0.03362(15) 0.0600(7) Uani 1 1 d .
H32 H 0.5557 0.7738 0.0808 0.072 Uiso 1 1 calc R

loop_
_atom_site_aniso_label
_atom_site_aniso_U_11
_atom_site_aniso_U_22
_atom_site_aniso_U_33
_atom_site_aniso_U_23
_atom_site_aniso_U_13
_atom_site_aniso_U_12
S1 0.0447(4) 0.0573(4) 0.0521(4) -0.0082(3) -0.0131(3) -0.0121(3)
F1 0.1133(17) 0.0926(15) 0.146(2) 0.0109(14) -0.0876(16) 0.0022(13)
F2 0.153(2) 0.0834(16) 0.128(2) 0.0576(14) -0.0376(16) -0.0310(15)
F3 0.0713(14) 0.161(2) 0.0876(15) 0.0642(14) -0.0213(11) 0.0000(13)
F4 0.1072(16) 0.1388(19) 0.0449(11) 0.0144(11) -0.0190(10) -0.0062(14)
O1 0.0744(14) 0.0898(15) 0.0468(12) -0.0094(10) -0.0166(10) -0.0049(12)
O2 0.0516(11) 0.0609(12) 0.0971(16) -0.0144(11) -0.0176(11) -0.0227(10)
O3 0.0491(10) 0.0590(11) 0.0417(10) 0.0084(8) -0.0142(8) -0.0213(9)
O4 0.0572(12) 0.1004(16) 0.0590(12) 0.0247(11) -0.0301(10) -0.0327(11)
N1 0.0411(12) 0.0550(13) 0.0357(11) 0.0092(9) -0.0111(9) -0.0162(10)
N2 0.100(2) 0.100(2) 0.084(2) 0.0257(18) 0.0033(18) -0.048(2)
C1 0.123(3) 0.056(2) 0.075(2) 0.0221(17) -0.041(2) -0.029(2)
C2 0.076(2) 0.0521(19) 0.087(2) -0.0049(17) -0.041(2) -0.0061(17)
C3 0.0502(17) 0.066(2) 0.082(2) -0.0069(17) -0.0206(16) -0.0094(15)
C4 0.0471(16) 0.0533(17) 0.0604(17) 0.0003(13) -0.0098(13) -0.0123(13)
C5 0.0512(16) 0.0434(15) 0.0500(15) -0.0034(12) -0.0134(12) -0.0124(12)
C6 0.075(2) 0.0635(19) 0.066(2) 0.0105(16) -0.0173(16) -0.0311(17)
C7 0.0413(14) 0.0586(17) 0.0555(16) -0.0017(13) -0.0119(12) -0.0201(13)
C8 0.0399(14) 0.0491(15) 0.0451(14) 0.0009(11) -0.0126(11) -0.0128(12)
C9 0.0611(18) 0.0518(17) 0.0598(17) -0.0014(13) -0.0155(14) -0.0174(14)
C10 0.0413(14) 0.0485(15) 0.0437(14) 0.0011(11) -0.0136(11) -0.0112(12)
C11 0.0436(14) 0.0470(14) 0.0367(13) -0.0008(11) -0.0092(11) -0.0154(12)
C12 0.0479(15) 0.0570(17) 0.0409(14) 0.0051(12) -0.0101(12) -0.0095(13)
C13 0.0576(17) 0.0492(16) 0.0369(14) 0.0043(11) -0.0064(12) -0.0101(13)
C14 0.0633(18) 0.0491(15) 0.0405(14) 0.0009(12) -0.0049(13) -0.0242(14)
C15 0.0484(15) 0.0594(17) 0.0498(16) 0.0039(13) -0.0125(12) -0.0237(13)
C16 0.0494(15) 0.0548(16) 0.0404(14) 0.0073(11) -0.0144(12) -0.0224(13)
C17 0.071(2) 0.064(2) 0.0580(19) 0.0085(15) -0.0053(16) -0.0269(17)
C18 0.069(2) 0.086(3) 0.055(2) 0.0255(17) -0.0113(16) -0.0099(19)
N21 0.0513(14) 0.0718(17) 0.0557(15) 0.0242(13) -0.0102(11) -0.0174(13)
N22 0.0689(16) 0.0592(16) 0.0594(16) 0.0159(12) -0.0234(12) -0.0187(13)
C21 0.0517(17) 0.0552(18) 0.0635(19) 0.0122(14) -0.0062(14) -0.0113(14)
C22 0.0562(17) 0.0553(17) 0.0495(16) 0.0043(13) -0.0043(13) -0.0163(14)
C23 0.0479(15) 0.0520(16) 0.0478(15) 0.0093(12) -0.0108(12) -0.0166(13)
C24 0.0599(18) 0.0573(18) 0.0524(17) 0.0050(13) -0.0079(14) -0.0098(14)
C25 0.0636(19) 0.075(2) 0.0486(17) 0.0098(15) -0.0122(14) -0.0191(17)
C26 0.0658(18) 0.0537(18) 0.0446(15) -0.0003(13) -0.0108(13) -0.0142(15)
C27 0.0604(17) 0.0549(18) 0.0455(15) -0.0004(12) -0.0103(13) -0.0177(15)
C28 0.0517(16) 0.0531(17) 0.0436(15) 0.0094(12) -0.0100(12) -0.0187(13)
C29 0.076(2) 0.0504(17) 0.0578(18) 0.0017(14) -0.0231(15) -0.0137(15)
C30 0.087(2) 0.062(2) 0.0506(17) 0.0036(14) -0.0250(16) -0.0200(18)
C31 0.069(2) 0.0580(19) 0.0571(19) 0.0060(14) -0.0100(15) -0.0069(15)
C32 0.0688(19) 0.0557(18) 0.0468(16) 0.0029(13) -0.0057(14) -0.0120(15)

loop_
_atom_type_symbol
_atom_type_description
_atom_type_scat_dispersion_real
_atom_type_scat_dispersion_imag
_atom_type_scat_source
C C 0.0033 0.0016 'International Tables Vol C Tables 4.2.6.8 and 6.1.1.4'
H H 0.0000 0.0000 'International Tables Vol C Tables 4.2.6.8 and 6.1.1.4'
N N 0.0061 0.0033 'International Tables Vol C Tables 4.2.6.8 and 6.1.1.4'
O O 0.0106 0.0060 'International Tables Vol C Tables 4.2.6.8 and 6.1.1.4'
F F 0.0171 0.0103 'International Tables Vol C Tables 4.2.6.8 and 6.1.1.4'
S S 0.1246 0.1234 'International Tables Vol C Tables 4.2.6.8 and 6.1.1.4'

loop_
_geom_angle_atom_site_label_1
_geom_angle_atom_site_label_2
_geom_angle_atom_site_label_3
_geom_angle
O2 S1 O1 118.34(13)
O2 S1 C5 107.77(13)
O1 S1 C5 107.68(13)
O2 S1 C7 109.94(12)
O1 S1 C7 108.25(13)
C5 S1 C7 103.88(11)
C10 N1 C11 127.2(2)
C2 C1 C6 118.3(3)
C3 C2 F1 118.9(3)
C3 C2 C1 123.4(3)
F1 C2 C1 117.6(3)
C2 C3 C4 118.4(3)
C3 C4 C5 120.0(3)
C6 C5 C4 120.6(3)
C6 C5 S1 120.3(2)
C4 C5 S1 119.0(2)
C5 C6 C1 119.1(3)
C8 C7 S1 114.60(17)
O3 C8 C9 111.3(2)
O3 C8 C10 109.84(19)
C9 C8 C10 106.9(2)
O3 C8 C7 110.42(19)
C9 C8 C7 109.3(2)
C10 C8 C7 109.1(2)
O4 C10 N1 124.4(2)
O4 C10 C8 120.9(2)
N1 C10 C8 114.6(2)
C16 C11 N1 117.6(2)
C16 C11 C12 118.7(2)
N1 C11 C12 123.7(2)
C13 C12 C11 120.0(2)
C12 C13 C14 121.2(2)
C12 C13 C18 118.9(3)
C14 C13 C18 119.9(3)
C15 C14 C13 118.2(2)
C15 C14 C17 119.7(3)
C13 C14 C17 122.0(2)
C16 C15 C14 120.9(2)
C15 C16 C11 121.0(2)
N2 C17 C14 178.5(4)
F3 C18 F2 106.9(3)
F3 C18 F4 106.7(3)
F2 C18 F4 105.3(3)
F3 C18 C13 113.3(3)
F2 C18 C13 112.3(3)
F4 C18 C13 111.8(3)
C21 N21 C25 115.3(2)
C31 N22 C30 115.8(2)
N21 C21 C22 124.7(3)
C21 C22 C23 119.9(3)
C22 C23 C24 116.3(2)
C22 C23 C26 120.1(2)
C24 C23 C26 123.7(2)
C25 C24 C23 119.4(3)
N21 C25 C24 124.4(3)
C27 C26 C23 126.6(3)
C26 C27 C28 126.8(3)
C32 C28 C29 116.3(2)
C32 C28 C27 120.4(2)
C29 C28 C27 123.4(2)
C30 C29 C28 119.7(3)
N22 C30 C29 124.1(3)
N22 C31 C32 124.6(3)
C31 C32 C28 119.5(3)

loop_
_geom_bond_atom_site_label_1
_geom_bond_atom_site_label_2
_geom_bond_distance
S1 O2 1.432(2)
S1 O1 1.436(2)
S1 C5 1.768(3)
S1 C7 1.780(3)
F1 C2 1.351(3)
F2 C18 1.320(4)
F3 C18 1.313(4)
F4 C18 1.327(4)
O3 C8 1.418(3)
O4 C10 1.214(3)
N1 C10 1.358(3)
N1 C11 1.392(3)
N2 C17 1.135(4)
C1 C2 1.370(5)
C1 C6 1.391(4)
C2 C3 1.343(5)
C3 C4 1.375(4)
C4 C5 1.386(4)
C5 C6 1.370(4)
C7 C8 1.529(3)
C8 C9 1.526(4)
C8 C10 1.527(4)
C11 C16 1.389(3)
C11 C12 1.400(3)
C12 C13 1.373(4)
C13 C14 1.402(4)
C13 C18 1.503(4)
C14 C15 1.384(4)
C14 C17 1.437(4)
C15 C16 1.370(3)
N21 C21 1.318(4)
N21 C25 1.332(4)
N22 C31 1.315(3)
N22 C30 1.330(4)
C21 C22 1.369(4)
C22 C23 1.374(4)
C23 C24 1.388(4)
C23 C26 1.466(4)
C24 C25 1.370(4)
C26 C27 1.309(4)
C27 C28 1.464(4)
C28 C32 1.383(4)
C28 C29 1.384(4)
C29 C30 1.364(4)
C31 C32 1.367(4)

loop_
_geom_hbond_atom_site_label_D
_geom_hbond_atom_site_label_H
_geom_hbond_atom_site_label_A
_geom_hbond_distance_DH
_geom_hbond_distance_HA
_geom_hbond_distance_DA
_geom_hbond_angle_DHA
_geom_hbond_site_symmetry_A
O3 H3 N22 0.93 1.93 2.811(3) 157.5 2_675
N1 H1 O3 0.92 2.19 2.671(3) 111.9 .
N1 H1 N21 0.92 2.25 3.119(3) 157.7 1_465

loop_
_geom_torsion_atom_site_label_1
_geom_torsion_atom_site_label_2
_geom_torsion_atom_site_label_3
_geom_torsion_atom_site_label_4
_geom_torsion
C6 C1 C2 C3 -0.6(5)
C6 C1 C2 F1 179.5(3)
F1 C2 C3 C4 179.4(3)
C1 C2 C3 C4 -0.5(5)
C2 C3 C4 C5 0.9(4)
C3 C4 C5 C6 -0.2(4)
C3 C4 C5 S1 178.6(2)
O2 S1 C5 C6 -18.5(3)
O1 S1 C5 C6 -147.2(2)
C7 S1 C5 C6 98.1(2)
O2 S1 C5 C4 162.61(19)
O1 S1 C5 C4 33.9(2)
C7 S1 C5 C4 -80.8(2)
C4 C5 C6 C1 -0.9(4)
S1 C5 C6 C1 -179.7(2)
C2 C1 C6 C5 1.3(5)
O2 S1 C7 C8 -26.4(2)
O1 S1 C7 C8 104.3(2)
C5 S1 C7 C8 -141.46(19)
S1 C7 C8 O3 -50.0(3)
S1 C7 C8 C9 -172.74(18)
S1 C7 C8 C10 70.7(2)
C11 N1 C10 O4 0.5(4)
C11 N1 C10 C8 -175.1(2)
O3 C8 C10 O4 152.2(2)
C9 C8 C10 O4 -87.0(3)
C7 C8 C10 O4 31.1(3)
O3 C8 C10 N1 -32.1(3)
C9 C8 C10 N1 88.7(2)
C7 C8 C10 N1 -153.3(2)
C10 N1 C11 C16 168.3(2)
C10 N1 C11 C12 -12.8(4)
C16 C11 C12 C13 -0.3(4)
N1 C11 C12 C13 -179.1(2)
C11 C12 C13 C14 0.2(4)
C11 C12 C13 C18 -178.8(3)
C12 C13 C14 C15 0.4(4)
C18 C13 C14 C15 179.3(3)
C12 C13 C14 C17 -178.3(3)
C18 C13 C14 C17 0.7(4)
C13 C14 C15 C16 -0.9(4)
C17 C14 C15 C16 177.9(2)
C14 C15 C16 C11 0.8(4)
N1 C11 C16 C15 178.7(2)
C12 C11 C16 C15 -0.2(4)
C15 C14 C17 N2 -57(13)
C13 C14 C17 N2 122(13)
C12 C13 C18 F3 -3.0(4)
C14 C13 C18 F3 178.0(3)
C12 C13 C18 F2 -124.3(3)
C14 C13 C18 F2 56.8(4)
C12 C13 C18 F4 117.6(3)
C14 C13 C18 F4 -61.4(4)
C25 N21 C21 C22 -1.5(4)
N21 C21 C22 C23 1.6(4)
C21 C22 C23 C24 -0.7(4)
C21 C22 C23 C26 178.3(3)
C22 C23 C24 C25 -0.1(4)
C26 C23 C24 C25 -179.2(3)
C21 N21 C25 C24 0.5(4)
C23 C24 C25 N21 0.2(5)
C22 C23 C26 C27 -173.2(3)
C24 C23 C26 C27 5.8(5)
C23 C26 C27 C28 178.2(3)
C26 C27 C28 C32 178.9(3)
C26 C27 C28 C29 -1.8(5)
C32 C28 C29 C30 0.8(4)
C27 C28 C29 C30 -178.5(3)
C31 N22 C30 C29 0.8(5)
C28 C29 C30 N22 -1.6(5)
C30 N22 C31 C32 0.8(5)
N22 C31 C32 C28 -1.5(5)
C29 C28 C32 C31 0.6(4)
C27 C28 C32 C31 179.9(3)
